data_7218596
loop_
_publ_author_name
'Bandyopadhyay, Subhajit'
'Roy, Biswajit'
'Hatai, Joydev'
'Mondal, Debashis'

_publ_section_title
;
 A highly efficient tandem [3+2] &#x201C;click&#x201D; cycloaddition
 /6-exo-cyclization strategy for the construction of triazole fused
 pyrazines
;
_journal_name_full 'RSC Adv.'
_journal_paper_doi 10.1039/C4RA12489H
_journal_year 2014
_chemical_absolute_configuration unk
_chemical_formula_moiety 'C15 H17 N O'
_chemical_formula_sum 'C15 H17 N O'
_chemical_formula_weight 227.30
_chemical_name_systematic
;
 ? 
;
_space_group_crystal_system orthorhombic
_space_group_IT_number 29
_space_group_name_Hall 'P 2c -2ac'
_space_group_name_H-M_alt 'P c a 21'
_symmetry_space_group_name_Hall 'P 2c -2ac'
_symmetry_space_group_name_H-M 'P c a 21'
_atom_sites_solution_hydrogens geom
_atom_sites_solution_primary iterative
_atom_sites_solution_secondary difmap
_audit_creation_date 2014-10-07
_audit_creation_method
;
  Olex2 1.2-ac2
  (compiled 2012.03.27 svn.r2268, GUI svn.r4156)
;
_cell_angle_alpha 90.00
_cell_angle_beta 90.00
_cell_angle_gamma 90.00
_cell_formula_units_Z 4
_cell_length_a 23.9173(15)
_cell_length_b 6.7330(3)
_cell_length_c 7.7378(5)
_cell_measurement_reflns_used 1342
_cell_measurement_temperature 100.00(10)
_cell_measurement_theta_max 24.9320
_cell_measurement_theta_min 3.1270
_cell_volume 1246.06(13)
_computing_cell_refinement
;
CrysAlisPro, Agilent Technologies,
Version 1.171.36.24 (release 03-12-2012 CrysAlis171 .NET)
(compiled Dec  3 2012,18:21:49)
;
_computing_data_collection
;
CrysAlisPro, Agilent Technologies,
Version 1.171.36.24 (release 03-12-2012 CrysAlis171 .NET)
(compiled Dec  3 2012,18:21:49)
;
_computing_data_reduction
;
CrysAlisPro, Agilent Technologies,
Version 1.171.36.24 (release 03-12-2012 CrysAlis171 .NET)
(compiled Dec  3 2012,18:21:49)
;
_computing_molecular_graphics
;
O. V. Dolomanov, L. J. Bourhis, R. J. Gildea, J. A. K. Howard and H. Puschmann,
OLEX2: a complete structure solution, refinement and analysis program.
J. Appl. Cryst. (2009). 42, 339-341.
;
_computing_publication_material
;
O. V. Dolomanov, L. J. Bourhis, R. J. Gildea, J. A. K. Howard and H. Puschmann,
OLEX2: a complete structure solution, refinement and analysis program.
J. Appl. Cryst. (2009). 42, 339-341.
;
_computing_structure_refinement
;
SHELXL, G.M. Sheldrick, Acta Cryst.
(2008). A64, 112-122
;
_computing_structure_solution
;
olex2.solve (L.J. Bourhis, O.V. Dolomanov, R.J. Gildea, J.A.K. Howard,
H. Puschmann, in preparation, 2011)
;
_diffrn_ambient_temperature 100.00(10)
_diffrn_detector_area_resol_mean 7.9580
_diffrn_measured_fraction_theta_full 0.8669
_diffrn_measured_fraction_theta_max 0.7097
_diffrn_measurement_details
;
  1 omega   36.00  117.00   1.0000   42.0600
omega____ theta____ kappa____ phi______ frames
    -       27.3512  178.0000 -180.0000 81

  2 omega   64.00  101.00   1.0000   42.0600
omega____ theta____ kappa____ phi______ frames
    -       27.3512   57.0000 -180.0000 37

  3 omega   -5.00   44.00   1.0000   42.0600
omega____ theta____ kappa____ phi______ frames
    -       27.3512  -77.0000 -134.0000 49
;
_diffrn_measurement_device_type 'SuperNova, Dual, Cu at zero, Eos'
_diffrn_measurement_method '\w scans'
_diffrn_orient_matrix_UB_11 -0.0284767000
_diffrn_orient_matrix_UB_12 0.0292788000
_diffrn_orient_matrix_UB_13 -0.0042844000
_diffrn_orient_matrix_UB_21 -0.0060578000
_diffrn_orient_matrix_UB_22 -0.0835934000
_diffrn_orient_matrix_UB_23 -0.0527288000
_diffrn_orient_matrix_UB_31 -0.0057443000
_diffrn_orient_matrix_UB_32 -0.0571328000
_diffrn_orient_matrix_UB_33 0.0747373000
_diffrn_radiation_monochromator mirror
_diffrn_radiation_type 'Mo K\a'
_diffrn_radiation_wavelength 0.7107
_diffrn_reflns_av_R_equivalents 0.0391
_diffrn_reflns_av_unetI/netI 0.0562
_diffrn_reflns_limit_h_max 18
_diffrn_reflns_limit_h_min -28
_diffrn_reflns_limit_k_max 4
_diffrn_reflns_limit_k_min -8
_diffrn_reflns_limit_l_max 9
_diffrn_reflns_limit_l_min -6
_diffrn_reflns_number 2554
_diffrn_reflns_theta_full 25.04
_diffrn_reflns_theta_max 25.04
_diffrn_reflns_theta_min 1.70
_diffrn_source 'SuperNova (Mo) X-ray Source'
_exptl_absorpt_coefficient_mu 0.076
_exptl_absorpt_correction_T_max 1.00000
_exptl_absorpt_correction_T_min 0.38037
_exptl_absorpt_correction_type multi-scan
_exptl_absorpt_process_details
;
CrysAlisPro, Agilent Technologies,
Version 1.171.36.24 (release 03-12-2012 CrysAlis171 .NET)
(compiled Dec  3 2012,18:21:49)
Empirical absorption correction using spherical harmonics,
 implemented in SCALE3 ABSPACK scaling algorithm.
;
_exptl_crystal_density_diffrn 1.212
_exptl_crystal_density_method 'not measured'
_exptl_crystal_F_000 488
_exptl_crystal_size_max 0.14
_exptl_crystal_size_mid 0.08
_exptl_crystal_size_min 0.06
_refine_diff_density_max 0.256
_refine_diff_density_min -0.273
_refine_diff_density_rms 0.071
_refine_ls_abs_structure_details 'Flack H D (1983), Acta Cryst. A39, 876-881'
_refine_ls_abs_structure_Flack -2(3)
_refine_ls_extinction_method none
_refine_ls_goodness_of_fit_ref 1.044
_refine_ls_hydrogen_treatment constr
_refine_ls_matrix_type full
_refine_ls_number_parameters 157
_refine_ls_number_reflns 1575
_refine_ls_number_restraints 1
_refine_ls_restrained_S_all 1.044
_refine_ls_R_factor_all 0.0589
_refine_ls_R_factor_gt 0.0555
_refine_ls_shift/su_max 0.000
_refine_ls_shift/su_mean 0.000
_refine_ls_structure_factor_coef Fsqd
_refine_ls_weighting_details 'calc w=1/[\s^2^(Fo^2^)+(0.0906P)^2^+0.5005P] where P=(Fo^2^+2Fc^2^)/3'
_refine_ls_weighting_scheme calc
_refine_ls_wR_factor_gt 0.1443
_refine_ls_wR_factor_ref 0.1482
_reflns_number_gt 1469
_reflns_number_total 1575
_reflns_threshold_expression >2sigma(I)
_cod_data_source_file c4ra12489h2.cif
_cod_data_source_block sb_br_85
_cod_database_code 7218596
_chemical_oxdiff_formula 'C14 H15 N O'
_reflns_odcompleteness_completeness 86.69
_reflns_odcompleteness_iscentric 1
_reflns_odcompleteness_theta 26.32

loop_
_space_group_symop_id
_space_group_symop_operation_xyz
1 'x, y, z'
2 '-x, -y, z+1/2'
3 '-x+1/2, y, z+1/2'
4 'x+1/2, -y, z'

loop_
_atom_site_label
_atom_site_type_symbol
_atom_site_fract_x
_atom_site_fract_y
_atom_site_fract_z
_atom_site_U_iso_or_equiv
_atom_site_adp_type
_atom_site_occupancy
_atom_site_symmetry_multiplicity
_atom_site_calc_flag
_atom_site_refinement_flags
O1 O -0.41755(9) -0.5775(3) -0.4211(4) 0.0250(6) Uani 1 1 d .
N2 N -0.61819(10) -1.0040(4) -0.4678(4) 0.0181(6) Uani 1 1 d .
C3 C -0.61422(13) -1.2232(4) -0.4477(5) 0.0227(8) Uani 1 1 d .
H3A H -0.5835 -1.2726 -0.5173 0.027 Uiso 1 1 calc R
H3B H -0.6064 -1.2549 -0.3279 0.027 Uiso 1 1 calc R
C4 C -0.56751(12) -0.8991(4) -0.4397(5) 0.0171(7) Uani 1 1 d .
C5 C -0.51860(13) -0.9595(4) -0.5264(5) 0.0199(7) Uani 1 1 d .
H5 H -0.5192 -1.0744 -0.5930 0.024 Uiso 1 1 calc R
C6 C -0.66879(12) -0.9205(4) -0.3900(5) 0.0196(8) Uani 1 1 d .
H6A H -0.7011 -0.9757 -0.4486 0.023 Uiso 1 1 calc R
H6B H -0.6690 -0.7782 -0.4094 0.023 Uiso 1 1 calc R
C7 C -0.46775(13) -0.6771(5) -0.4184(5) 0.0204(7) Uani 1 1 d .
C8 C -0.67446(13) -0.9580(5) -0.2030(5) 0.0198(7) Uani 1 1 d .
C9 C -0.46989(13) -0.8517(4) -0.5144(5) 0.0196(7) Uani 1 1 d .
H9 H -0.4380 -0.8961 -0.5711 0.024 Uiso 1 1 calc R
C10 C -0.70861(13) -1.4046(4) -0.5360(5) 0.0216(8) Uani 1 1 d .
C11 C -0.67757(12) -0.9976(5) -0.0528(5) 0.0201(8) Uani 1 1 d .
C12 C -0.66620(13) -1.3221(4) -0.5006(5) 0.0215(8) Uani 1 1 d .
C13 C -0.56401(13) -0.7271(4) -0.3398(4) 0.0177(7) Uani 1 1 d .
H13 H -0.5952 -0.6865 -0.2775 0.021 Uiso 1 1 calc R
C14 C -0.51536(12) -0.6142(4) -0.3302(5) 0.0186(7) Uani 1 1 d .
H14 H -0.5146 -0.4979 -0.2654 0.022 Uiso 1 1 calc R
C16 C -0.68087(15) -1.0458(6) 0.1309(5) 0.0288(9) Uani 1 1 d .
H16A H -0.7070 -1.1522 0.1478 0.043 Uiso 1 1 calc R
H16B H -0.6931 -0.9310 0.1941 0.043 Uiso 1 1 calc R
H16C H -0.6447 -1.0857 0.1717 0.043 Uiso 1 1 calc R
C17 C -0.41544(14) -0.3911(5) -0.3327(6) 0.0276(9) Uani 1 1 d .
H17A H -0.4417 -0.3009 -0.3843 0.041 Uiso 1 1 calc R
H17B H -0.3784 -0.3369 -0.3412 0.041 Uiso 1 1 calc R
H17C H -0.4248 -0.4105 -0.2132 0.041 Uiso 1 1 calc R
C15 C -0.76165(15) -1.5007(5) -0.5797(6) 0.0319(9) Uani 1 1 d .
H15A H -0.7824 -1.4171 -0.6569 0.048 Uiso 1 1 calc R
H15B H -0.7829 -1.5222 -0.4762 0.048 Uiso 1 1 calc R
H15C H -0.7544 -1.6259 -0.6346 0.048 Uiso 1 1 calc R

loop_
_atom_site_aniso_label
_atom_site_aniso_U_11
_atom_site_aniso_U_22
_atom_site_aniso_U_33
_atom_site_aniso_U_23
_atom_site_aniso_U_13
_atom_site_aniso_U_12
O1 0.0228(11) 0.0181(10) 0.0341(16) -0.0048(12) 0.0039(11) -0.0038(9)
N2 0.0169(12) 0.0139(11) 0.0236(17) 0.0011(12) -0.0003(12) 0.0015(10)
C3 0.0216(15) 0.0142(14) 0.032(2) -0.0004(15) -0.0013(15) -0.0013(12)
C4 0.0190(15) 0.0125(13) 0.0197(18) 0.0053(14) -0.0004(14) 0.0024(11)
C5 0.0250(16) 0.0138(14) 0.0211(19) -0.0008(14) -0.0004(15) 0.0000(12)
C6 0.0157(15) 0.0151(13) 0.028(2) -0.0005(15) -0.0010(14) 0.0021(11)
C7 0.0207(15) 0.0191(15) 0.0215(18) 0.0033(15) -0.0016(15) -0.0005(12)
C8 0.0144(15) 0.0147(14) 0.030(2) -0.0038(15) -0.0006(13) 0.0008(12)
C9 0.0204(14) 0.0143(13) 0.024(2) 0.0018(14) 0.0044(14) 0.0035(11)
C10 0.0292(17) 0.0119(13) 0.024(2) 0.0029(14) -0.0022(16) -0.0019(12)
C11 0.0145(14) 0.0160(14) 0.030(2) -0.0026(14) -0.0003(14) 0.0013(11)
C12 0.0252(16) 0.0150(13) 0.024(2) 0.0019(14) 0.0009(14) 0.0017(12)
C13 0.0214(14) 0.0146(13) 0.0172(18) 0.0033(14) 0.0019(14) 0.0045(12)
C14 0.0243(16) 0.0093(13) 0.0220(19) 0.0001(13) -0.0024(15) 0.0021(12)
C16 0.0276(19) 0.0315(18) 0.027(2) 0.0036(17) 0.0016(16) -0.0014(14)
C17 0.0265(17) 0.0154(15) 0.041(2) -0.0041(16) 0.0006(17) -0.0060(12)
C15 0.0319(19) 0.0255(15) 0.038(2) 0.0038(18) -0.0085(17) -0.0079(14)

loop_
_atom_type_symbol
_atom_type_description
_atom_type_scat_dispersion_real
_atom_type_scat_dispersion_imag
_atom_type_scat_source
C C 0.0033 0.0016 'International Tables Vol C Tables 4.2.6.8 and 6.1.1.4'
H H 0.0000 0.0000 'International Tables Vol C Tables 4.2.6.8 and 6.1.1.4'
N N 0.0061 0.0033 'International Tables Vol C Tables 4.2.6.8 and 6.1.1.4'
O O 0.0106 0.0060 'International Tables Vol C Tables 4.2.6.8 and 6.1.1.4'

loop_
_geom_angle_atom_site_label_1
_geom_angle_atom_site_label_2
_geom_angle_atom_site_label_3
_geom_angle
C7 O1 C17 116.8(2)
C4 N2 C3 115.0(2)
C4 N2 C6 116.9(2)
C6 N2 C3 113.0(2)
C12 C3 N2 111.5(3)
C5 C4 N2 119.5(3)
C13 C4 N2 123.3(3)
C13 C4 C5 117.0(3)
C9 C5 C4 121.3(3)
N2 C6 C8 114.4(3)
O1 C7 C9 115.8(3)
O1 C7 C14 125.0(3)
C9 C7 C14 119.2(3)
C11 C8 C6 176.5(3)
C5 C9 C7 120.9(3)
C12 C10 C15 178.4(3)
C8 C11 C16 179.5(4)
C10 C12 C3 177.1(4)
C14 C13 C4 122.2(3)
C13 C14 C7 119.4(3)

loop_
_geom_bond_atom_site_label_1
_geom_bond_atom_site_label_2
_geom_bond_distance
O1 C7 1.375(4)
O1 C17 1.430(4)
N2 C3 1.487(4)
N2 C4 1.420(4)
N2 C6 1.464(4)
C3 C12 1.469(4)
C4 C5 1.409(5)
C4 C13 1.395(5)
C5 C9 1.376(4)
C6 C8 1.475(5)
C7 C9 1.392(5)
C7 C14 1.393(5)
C8 C11 1.195(6)
C10 C12 1.188(5)
C10 C15 1.464(5)
C11 C16 1.460(6)
C13 C14 1.392(4)
